data_4021101
loop_
_publ_author_name
'Tim Brenstrum'
'David A. Gerristma'
'George M. Adjabeng'
'Christopher S. Frampton'
'James Britten'
'Alan J. Robertson'
'James McNulty'
'Alfredo Capretta'

_publ_section_title
;
 Phosphaadamantanes as Ligands for Palladium Catalyzed Cross-Coupling
 Chemistry: Library Synthesis, Characterization, and Screening
 in the Suzuki Coupling of Alkyl Halides and Tosylates Containing
 \b-Hydrogens with Boronic Acids and Alkylboranes
;
_journal_name_full 'Journal of Organic Chemistry'
_journal_page_first 7635
_journal_page_last 7639
_journal_paper_doi 10.1021/jo048875+
_journal_volume 69
_journal_year 2004
_chemical_formula_moiety 'C18 H25 O5 P'
_chemical_formula_sum 'C18 H25 O5 P'
_chemical_formula_weight 352.35
_chemical_melting_point 282
_chemical_name_common 2,4-dimethoxyphenylphosphaadamantane
_space_group_IT_number 2
_symmetry_cell_setting triclinic
_symmetry_Int_Tables_number 2
_symmetry_space_group_name_Hall '-P 1'
_symmetry_space_group_name_H-M 'P -1'
_cell_angle_alpha 83.4460(10)
_cell_angle_beta 76.3320(10)
_cell_angle_gamma 89.2410(10)
_cell_formula_units_Z 2
_cell_length_a 8.02170(10)
_cell_length_b 8.16080(10)
_cell_length_c 14.4538(2)
_cell_measurement_temperature 295(2)
_cell_volume 913.30(2)
_diffrn_ambient_temperature 295(2)
_exptl_crystal_density_diffrn 1.281
_cod_database_code 4021101

loop_
_symmetry_equiv_pos_as_xyz
'x, y, z'
'-x, -y, -z'

loop_
_atom_site_label
_atom_site_type_symbol
_atom_site_fract_x
_atom_site_fract_y
_atom_site_fract_z
_atom_site_U_iso_or_equiv
_atom_site_adp_type
_atom_site_occupancy
_atom_site_symmetry_multiplicity
_atom_site_calc_flag
_atom_site_refinement_flags
_atom_site_disorder_assembly
_atom_site_disorder_group
P P 0.35712(5) 0.40570(4) 0.77323(3) 0.03685(15) Uani 1 1 d . . .
O1 O 0.35053(13) 0.31653(12) 0.95844(7) 0.0392(3) Uani 1 1 d . . .
O2 O 0.25793(13) 0.04235(12) 0.96684(7) 0.0394(3) Uani 1 1 d . . .
O3 O 0.25872(13) 0.06837(12) 0.80355(7) 0.0367(2) Uani 1 1 d . . .
O4 O 0.61586(16) 0.63067(14) 0.65749(9) 0.0525(3) Uani 1 1 d . . .
O5 O 0.83863(16) 0.33114(16) 0.39404(8) 0.0574(3) Uani 1 1 d . . .
C1 C 0.47140(19) 0.31194(18) 0.86622(10) 0.0360(3) Uani 1 1 d . . .
C2 C 0.20492(19) 0.20915(18) 0.97588(10) 0.0387(3) Uani 1 1 d . . .
C3 C 0.35842(19) 0.02452(18) 0.87246(10) 0.0361(3) Uani 1 1 d . . .
C4 C 0.19192(19) 0.23480(18) 0.80284(11) 0.0379(3) Uani 1 1 d . . .
C5 C 0.09289(19) 0.2549(2) 0.90544(11) 0.0410(3) Uani 1 1 d . . .
C6 C 0.51858(19) 0.13286(18) 0.85459(11) 0.0368(3) Uani 1 1 d . . .
C7 C 0.6238(2) 0.4166(2) 0.86920(13) 0.0452(4) Uani 1 1 d . . .
C8 C 0.1129(3) 0.2151(2) 1.07947(12) 0.0508(4) Uani 1 1 d . . .
C9 C 0.3977(2) -0.15619(19) 0.86961(13) 0.0454(4) Uani 1 1 d . . .
C10 C 0.0751(2) 0.2474(2) 0.73400(14) 0.0499(4) Uani 1 1 d . . .
C11 C 0.50457(19) 0.36433(18) 0.66071(10) 0.0379(3) Uani 1 1 d . . .
C12 C 0.6204(2) 0.49168(18) 0.61201(11) 0.0397(3) Uani 1 1 d . . .
C13 C 0.7316(2) 0.4752(2) 0.52451(11) 0.0442(4) Uani 1 1 d . . .
C14 C 0.7264(2) 0.3325(2) 0.48142(11) 0.0426(4) Uani 1 1 d . . .
C15 C 0.6150(2) 0.2046(2) 0.52681(11) 0.0451(4) Uani 1 1 d . . .
C16 C 0.5066(2) 0.2222(2) 0.61552(11) 0.0431(4) Uani 1 1 d . . .
C17 C 0.7315(3) 0.7615(3) 0.61286(19) 0.0662(6) Uani 1 1 d . . .
C18 C 0.8231(3) 0.1990(3) 0.34054(16) 0.0664(6) Uani 1 1 d . . .
H5A H -0.010(2) 0.180(2) 0.9223(13) 0.050(5) Uiso 1 1 d . . .
H5B H 0.054(2) 0.365(2) 0.9104(13) 0.048(5) Uiso 1 1 d . . .
H6A H 0.586(2) 0.121(2) 0.7927(14) 0.049(5) Uiso 1 1 d . . .
H6B H 0.584(2) 0.090(2) 0.9037(13) 0.044(4) Uiso 1 1 d . . .
H7A H 0.589(3) 0.522(3) 0.8841(15) 0.065(6) Uiso 1 1 d . . .
H7B H 0.705(3) 0.426(3) 0.8091(16) 0.063(6) Uiso 1 1 d . . .
H7C H 0.674(3) 0.364(3) 0.9202(16) 0.064(6) Uiso 1 1 d . . .
H8A H 0.073(3) 0.327(3) 1.0871(15) 0.062(6) Uiso 1 1 d . . .
H8B H 0.194(3) 0.185(3) 1.1232(16) 0.071(6) Uiso 1 1 d . . .
H8C H 0.014(3) 0.145(3) 1.0971(15) 0.067(6) Uiso 1 1 d . . .
H9A H 0.465(3) -0.193(3) 0.9171(16) 0.065(6) Uiso 1 1 d . . .
H9B H 0.463(3) -0.176(3) 0.8060(16) 0.064(6) Uiso 1 1 d . . .
H9C H 0.291(3) -0.221(3) 0.8834(14) 0.062(6) Uiso 1 1 d . . .
H10A H -0.014(3) 0.166(3) 0.7555(15) 0.064(6) Uiso 1 1 d . . .
H10B H 0.026(3) 0.354(3) 0.7287(14) 0.061(6) Uiso 1 1 d . . .
H10C H 0.143(3) 0.232(3) 0.6695(17) 0.070(6) Uiso 1 1 d . . .
H13 H 0.810(3) 0.565(3) 0.4893(14) 0.059(5) Uiso 1 1 d . . .
H15 H 0.608(2) 0.106(3) 0.4995(14) 0.055(5) Uiso 1 1 d . . .
H16 H 0.431(3) 0.135(3) 0.6472(14) 0.059(5) Uiso 1 1 d . . .
H17A H 0.848(4) 0.723(3) 0.6095(18) 0.087(8) Uiso 1 1 d . . .
H17B H 0.712(3) 0.838(3) 0.6588(18) 0.085(7) Uiso 1 1 d . . .
H17C H 0.710(4) 0.802(4) 0.548(2) 0.120(11) Uiso 1 1 d . . .
H18A H 0.705(4) 0.187(3) 0.3298(18) 0.090(8) Uiso 1 1 d . . .
H18B H 0.860(3) 0.099(3) 0.3680(16) 0.067(6) Uiso 1 1 d . . .
H18C H 0.902(3) 0.228(3) 0.2808(19) 0.088(8) Uiso 1 1 d . . .

loop_
_atom_site_aniso_label
_atom_site_aniso_U_11
_atom_site_aniso_U_22
_atom_site_aniso_U_33
_atom_site_aniso_U_23
_atom_site_aniso_U_13
_atom_site_aniso_U_12
P 0.0439(2) 0.0284(2) 0.0364(2) -0.00458(15) -0.00519(16) 0.00111(15)
O1 0.0437(6) 0.0385(6) 0.0335(5) -0.0116(4) -0.0015(4) -0.0034(4)
O2 0.0486(6) 0.0329(5) 0.0329(5) -0.0045(4) -0.0018(4) 0.0005(4)
O3 0.0447(6) 0.0299(5) 0.0362(5) -0.0069(4) -0.0098(4) 0.0007(4)
O4 0.0662(7) 0.0370(6) 0.0486(6) -0.0114(5) 0.0013(5) -0.0108(5)
O5 0.0649(8) 0.0617(8) 0.0395(6) -0.0148(5) 0.0043(5) -0.0061(6)
C1 0.0397(7) 0.0352(8) 0.0311(7) -0.0074(5) -0.0026(6) -0.0011(6)
C2 0.0424(8) 0.0326(8) 0.0371(8) -0.0078(6) 0.0002(6) -0.0013(6)
C3 0.0444(8) 0.0329(7) 0.0300(7) -0.0056(5) -0.0060(6) 0.0033(6)
C4 0.0406(8) 0.0323(7) 0.0404(8) -0.0049(6) -0.0085(6) 0.0026(6)
C5 0.0387(8) 0.0359(8) 0.0451(9) -0.0070(6) -0.0024(6) 0.0019(6)
C6 0.0404(8) 0.0368(8) 0.0325(7) -0.0076(6) -0.0056(6) 0.0034(6)
C7 0.0448(9) 0.0443(9) 0.0462(9) -0.0106(7) -0.0075(7) -0.0055(7)
C8 0.0563(10) 0.0495(10) 0.0394(9) -0.0111(7) 0.0059(8) -0.0033(8)
C9 0.0586(10) 0.0315(8) 0.0453(9) -0.0076(7) -0.0095(8) 0.0056(7)
C10 0.0491(9) 0.0491(10) 0.0540(11) -0.0034(8) -0.0180(8) 0.0013(8)
C11 0.0465(8) 0.0332(8) 0.0328(7) -0.0023(6) -0.0078(6) -0.0004(6)
C12 0.0485(8) 0.0330(8) 0.0376(8) -0.0053(6) -0.0097(6) -0.0009(6)
C13 0.0505(9) 0.0410(9) 0.0381(8) -0.0026(6) -0.0052(7) -0.0044(7)
C14 0.0463(8) 0.0470(9) 0.0336(8) -0.0062(6) -0.0069(6) 0.0021(6)
C15 0.0583(10) 0.0384(9) 0.0393(8) -0.0103(7) -0.0097(7) -0.0008(7)
C16 0.0541(9) 0.0346(8) 0.0387(8) -0.0036(6) -0.0074(7) -0.0039(7)
C17 0.0671(13) 0.0466(11) 0.0783(15) -0.0177(10) 0.0021(11) -0.0176(9)
C18 0.0819(15) 0.0694(14) 0.0453(11) -0.0252(10) -0.0009(10) 0.0001(11)

loop_
_geom_bond_atom_site_label_1
_geom_bond_atom_site_label_2
_geom_bond_distance
_geom_bond_site_symmetry_2
_geom_bond_publ_flag
P C11 1.8340(15) . ?
P C4 1.8786(15) . ?
P C1 1.8871(15) . ?
O1 C2 1.4259(17) . ?
O1 C1 1.4553(16) . ?
O2 C2 1.4317(17) . ?
O2 C3 1.4334(17) . ?
O3 C3 1.4308(17) . ?
O3 C4 1.4533(17) . ?
O4 C12 1.3704(18) . ?
O4 C17 1.415(2) . ?
O5 C14 1.3680(19) . ?
O5 C18 1.420(2) . ?
C1 C7 1.512(2) . ?
C1 C6 1.523(2) . ?
C2 C8 1.511(2) . ?
C2 C5 1.523(2) . ?
C3 C9 1.507(2) . ?
C3 C6 1.523(2) . ?
C4 C10 1.514(2) . ?
C4 C5 1.534(2) . ?
C5 H5A 0.998(19) . ?
C5 H5B 0.953(19) . ?
C6 H6A 0.947(19) . ?
C6 H6B 1.007(18) . ?
C7 H7A 0.93(2) . ?
C7 H7B 0.95(2) . ?
C7 H7C 0.98(2) . ?
C8 H8A 0.97(2) . ?
C8 H8B 1.02(2) . ?
C8 H8C 0.95(2) . ?
C9 H9A 0.99(2) . ?
C9 H9B 0.97(2) . ?
C9 H9C 0.98(2) . ?
C10 H10A 0.95(2) . ?
C10 H10B 0.95(2) . ?
C10 H10C 0.98(2) . ?
C11 C16 1.393(2) . ?
C11 C12 1.410(2) . ?
C12 C13 1.384(2) . ?
C13 C14 1.387(2) . ?
C13 H13 0.98(2) . ?
C14 C15 1.382(2) . ?
C15 C16 1.390(2) . ?
C15 H15 0.94(2) . ?
C16 H16 0.94(2) . ?
C17 H17A 0.97(3) . ?
C17 H17B 0.95(3) . ?
C17 H17C 1.02(3) . ?
C18 H18A 1.01(3) . ?
C18 H18B 0.94(2) . ?
C18 H18C 0.95(3) . ?
